data_2224611
loop_
_publ_author_name
'Sopkov\'a-de Oliveira Santos, Jana'
'Primas, Nicolas'
'Lohier, Jean-Fran\,cois'
'Bouillon, Alexandre'
'Rault, Sylvain'

_publ_section_title
;
 An intermolecular dative B\\leftarrow N bond in
 5-(4,4,5,5-tetramethyl-1,3,2-dioxaborolan-2-yl)-1,3-thiazole
;
_journal_coeditor_code DN2507
_journal_issue 1
_journal_name_full 'Acta Crystallographica Section E'
_journal_page_first o156
_journal_paper_doi 10.1107/S1600536809052775
_journal_volume 66
_journal_year 2010
_chemical_formula_iupac 'C9 H14 B N O2 S'
_chemical_formula_moiety 'C9 H14 B N O2 S'
_chemical_formula_sum 'C9 H14 B N O2 S'
_chemical_formula_weight 211.08
_chemical_melting_point 371
_chemical_name_systematic
;
5-(4,4,5,5-tetramethyl-1,3,2-dioxaborolan-2-yl)-1,3-thiazole
;
_space_group_IT_number 14
_symmetry_cell_setting monoclinic
_symmetry_space_group_name_Hall '-P 2ybc'
_symmetry_space_group_name_H-M 'P 1 21/c 1'
_atom_sites_solution_hydrogens geom
_atom_sites_solution_primary direct
_atom_sites_solution_secondary difmap
_audit_creation_method SHELXL-97
_cell_angle_alpha 90.00
_cell_angle_beta 119.0640(10)
_cell_angle_gamma 90.00
_cell_formula_units_Z 4
_cell_length_a 12.6169(3)
_cell_length_b 7.9845(2)
_cell_length_c 12.6679(3)
_cell_measurement_reflns_used 9543
_cell_measurement_temperature 296(2)
_cell_measurement_theta_max 35.83
_cell_measurement_theta_min 3.15
_cell_volume 1115.46(5)
_computing_cell_refinement 'SAINT (Bruker, 2006)'
_computing_data_collection 'APEX2 (Bruker, 2006)'
_computing_data_reduction 'SAINT (Bruker, 2006)'
_computing_molecular_graphics 'ORTEP-3 (Farrugia, 1997) and PLATON (Spek, 2009)'
_computing_publication_material 'SHELXL97 (Sheldrick, 2008)'
_computing_structure_refinement 'SHELXL97 (Sheldrick, 2008)'
_computing_structure_solution 'SHELXS97 (Sheldrick, 2008)'
_diffrn_ambient_temperature 296(2)
_diffrn_measured_fraction_theta_full 0.996
_diffrn_measured_fraction_theta_max 0.996
_diffrn_measurement_device_type 'Bruker APEXII CCD area-detector'
_diffrn_measurement_method '\f and \w scans'
_diffrn_radiation_monochromator graphite
_diffrn_radiation_source 'fine-focus sealed tube'
_diffrn_radiation_type MoK\a
_diffrn_radiation_wavelength 0.71073
_diffrn_reflns_av_R_equivalents 0.0230
_diffrn_reflns_av_sigmaI/netI 0.0164
_diffrn_reflns_limit_h_max 21
_diffrn_reflns_limit_h_min -21
_diffrn_reflns_limit_k_max 13
_diffrn_reflns_limit_k_min -10
_diffrn_reflns_limit_l_max 21
_diffrn_reflns_limit_l_min -21
_diffrn_reflns_number 42058
_diffrn_reflns_theta_full 36.36
_diffrn_reflns_theta_max 36.36
_diffrn_reflns_theta_min 1.85
_diffrn_standards_decay_% 0
_exptl_absorpt_coefficient_mu 0.264
_exptl_absorpt_correction_type none
_exptl_crystal_colour colourless
_exptl_crystal_density_diffrn 1.257
_exptl_crystal_density_method 'not measured'
_exptl_crystal_description plate
_exptl_crystal_F_000 448
_exptl_crystal_size_max 0.533
_exptl_crystal_size_mid 0.358
_exptl_crystal_size_min 0.323
_refine_diff_density_max 0.870
_refine_diff_density_min -0.676
_refine_ls_extinction_method none
_refine_ls_goodness_of_fit_ref 1.038
_refine_ls_hydrogen_treatment mixed
_refine_ls_matrix_type full
_refine_ls_number_parameters 139
_refine_ls_number_reflns 5399
_refine_ls_number_restraints 0
_refine_ls_restrained_S_all 1.038
_refine_ls_R_factor_all 0.0714
_refine_ls_R_factor_gt 0.0459
_refine_ls_shift/su_max 0.000
_refine_ls_shift/su_mean 0.000
_refine_ls_structure_factor_coef Fsqd
_refine_ls_weighting_details 'calc w=1/[\s^2^(Fo^2^)+(0.0814P)^2^+0.2917P] where P=(Fo^2^+2Fc^2^)/3'
_refine_ls_weighting_scheme calc
_refine_ls_wR_factor_gt 0.1282
_refine_ls_wR_factor_ref 0.1588
_reflns_number_gt 3895
_reflns_number_total 5399
_reflns_threshold_expression I>2\s(I)
_cod_data_source_file dn2507.cif
_cod_data_source_block I
_cod_depositor_comments
;
The following automatic conversions were performed:
'_symmetry_cell_setting' value 'Monoclinic' changed to 'monoclinic'
according to '/home/saulius/struct/CIF-dictionaries/cif_core.dic'
dictionary named 'cif_core.dic' version 2.4.1 from
2010-06-29.

'_exptl_absorpt_correction_type' value 'None' changed to
'none' according to '/home/saulius/struct/CIF-dictionaries/cif_core.dic'
dictionary named 'cif_core.dic' version 2.4.1 from 2010-06-29.

Automatic conversion script
Id: cif_fix_enum 1527 2010-12-29 10:47:43Z saulius 

The following automatic conversions were performed:

'_symmetry_cell_setting' value 'Monoclinic' changed to 'monoclinic'
according to /home/saulius/struct/CIF-dictionaries/cif_core.dic
dictionary named 'cif_core.dic' version 2.4.1 from
2010-06-29.

'_exptl_absorpt_correction_type' value 'None' changed to
'none' according to
/home/saulius/struct/CIF-dictionaries/cif_core.dic dictionary named
'cif_core.dic' version 2.4.1 from 2010-06-29.

Automatic conversion script
Id: cif_fix_values 1715 2011-07-08 13:25:40Z adriana 
;
_cod_original_sg_symbol_H-M 'P 21/c'
_cod_database_code 2224611
_cod_database_fobs_code 2224611

loop_
_symmetry_equiv_pos_as_xyz
'x, y, z'
'-x, y+1/2, -z+1/2'
'-x, -y, -z'
'x, -y-1/2, z-1/2'

loop_
_atom_site_type_symbol
_atom_site_label
_atom_site_fract_x
_atom_site_fract_y
_atom_site_fract_z
_atom_site_U_iso_or_equiv
_atom_site_adp_type
_atom_site_calc_flag
_atom_site_refinement_flags
_atom_site_occupancy
_atom_site_disorder_assembly
_atom_site_disorder_group
S S1 0.16573(3) 0.62779(5) 0.44438(3) 0.04720(12) Uani d . 1 . .
C C2 0.06243(12) 0.77776(17) 0.42356(10) 0.0386(3) Uani d . 1 . .
H H2 0.0698(18) 0.848(3) 0.4859(19) 0.057(5) Uiso d . 1 . .
N N3 -0.02480(8) 0.78577(10) 0.31137(8) 0.02725(16) Uani d . 1 . .
C C4 -0.00940(10) 0.67047(14) 0.23876(10) 0.0305(2) Uani d . 1 . .
H H4 -0.0704(14) 0.667(2) 0.1570(15) 0.040(4) Uiso d . 1 . .
C C5 0.08968(9) 0.57082(12) 0.29535(9) 0.02743(18) Uani d . 1 . .
B B1 0.13725(10) 0.41927(13) 0.24402(10) 0.02591(19) Uani d . 1 . .
O O2 0.24223(7) 0.34057(10) 0.33978(7) 0.02967(16) Uani d . 1 . .
O O1 0.16342(7) 0.46160(10) 0.14816(7) 0.03061(16) Uani d . 1 . .
C C6 0.29217(10) 0.43640(17) 0.19662(10) 0.0343(2) Uani d . 1 . .
C C8 0.31785(16) 0.3921(3) 0.09484(14) 0.0580(4) Uani d . 1 . .
H H8A 0.4032 0.3733 0.1271 0.087 Uiso calc R 1 . .
H H8B 0.2925 0.4827 0.0378 0.087 Uiso calc R 1 . .
H H8C 0.2741 0.2924 0.0551 0.087 Uiso calc R 1 . .
C C9 0.35543(14) 0.6010(2) 0.25586(15) 0.0492(3) Uani d . 1 . .
H H9A 0.3213 0.6906 0.1985 0.074 Uiso calc R 1 . .
H H9B 0.4405 0.5919 0.2821 0.074 Uiso calc R 1 . .
H H9C 0.3441 0.6238 0.3241 0.074 Uiso calc R 1 . .
C C7 0.31999(10) 0.29495(15) 0.29088(10) 0.0332(2) Uani d . 1 . .
C C10 0.44987(12) 0.2890(2) 0.39326(14) 0.0501(3) Uani d . 1 . .
H H10A 0.4674 0.3891 0.4408 0.075 Uiso calc R 1 . .
H H10B 0.5041 0.2807 0.3605 0.075 Uiso calc R 1 . .
H H10C 0.4602 0.1933 0.4433 0.075 Uiso calc R 1 . .
C C11 0.28385(15) 0.12147(19) 0.23354(16) 0.0519(4) Uani d . 1 . .
H H11A 0.2824 0.0443 0.2909 0.078 Uiso calc R 1 . .
H H11B 0.3416 0.0842 0.2099 0.078 Uiso calc R 1 . .
H H11C 0.2048 0.1269 0.1638 0.078 Uiso calc R 1 . .

loop_
_atom_site_aniso_label
_atom_site_aniso_U_11
_atom_site_aniso_U_22
_atom_site_aniso_U_33
_atom_site_aniso_U_12
_atom_site_aniso_U_13
_atom_site_aniso_U_23
S1 0.04648(19) 0.0520(2) 0.02922(15) 0.02133(14) 0.00746(12) -0.00218(12)
C2 0.0423(6) 0.0395(6) 0.0296(5) 0.0097(5) 0.0139(4) -0.0041(4)
N3 0.0284(4) 0.0240(3) 0.0294(4) 0.0009(3) 0.0141(3) -0.0013(3)
C4 0.0298(4) 0.0294(4) 0.0292(4) 0.0042(3) 0.0119(4) -0.0028(3)
C5 0.0281(4) 0.0246(4) 0.0301(4) 0.0011(3) 0.0146(3) 0.0003(3)
B1 0.0258(4) 0.0243(4) 0.0283(4) 0.0008(3) 0.0136(4) 0.0013(3)
O2 0.0293(3) 0.0315(3) 0.0278(3) 0.0057(3) 0.0136(3) 0.0029(3)
O1 0.0275(3) 0.0366(4) 0.0288(3) -0.0002(3) 0.0145(3) 0.0041(3)
C6 0.0288(4) 0.0471(6) 0.0304(4) -0.0017(4) 0.0171(4) -0.0033(4)
C8 0.0505(8) 0.0937(13) 0.0402(7) 0.0083(8) 0.0303(6) -0.0025(7)
C9 0.0424(7) 0.0543(8) 0.0497(7) -0.0174(6) 0.0214(6) -0.0024(6)
C7 0.0279(4) 0.0376(5) 0.0312(5) 0.0053(4) 0.0120(4) -0.0054(4)
C10 0.0312(5) 0.0667(9) 0.0426(6) 0.0123(6) 0.0103(5) -0.0041(6)
C11 0.0541(8) 0.0399(6) 0.0550(8) 0.0094(6) 0.0212(7) -0.0123(6)

loop_
_atom_type_symbol
_atom_type_description
_atom_type_scat_dispersion_real
_atom_type_scat_dispersion_imag
_atom_type_scat_source
C C 0.0033 0.0016 'International Tables Vol C Tables 4.2.6.8 and 6.1.1.4'
H H 0.0000 0.0000 'International Tables Vol C Tables 4.2.6.8 and 6.1.1.4'
B B 0.0013 0.0007 'International Tables Vol C Tables 4.2.6.8 and 6.1.1.4'
N N 0.0061 0.0033 'International Tables Vol C Tables 4.2.6.8 and 6.1.1.4'
O O 0.0106 0.0060 'International Tables Vol C Tables 4.2.6.8 and 6.1.1.4'
S S 0.1246 0.1234 'International Tables Vol C Tables 4.2.6.8 and 6.1.1.4'

loop_
_geom_angle_atom_site_label_1
_geom_angle_atom_site_label_2
_geom_angle_atom_site_label_3
_geom_angle_site_symmetry_1
_geom_angle_site_symmetry_3
_geom_angle
_geom_angle_publ_flag
C2 S1 C5 . . 92.26(5) ?
N3 C2 S1 . . 112.39(8) ?
N3 C2 H2 . . 125.0(13) ?
S1 C2 H2 . . 122.6(13) ?
C2 N3 C4 . . 111.99(9) ?
C2 N3 B1 . 2 126.44(9) ?
C4 N3 B1 . 2 121.50(8) ?
C5 C4 N3 . . 115.54(10) ?
C5 C4 H4 . . 127.7(11) ?
N3 C4 H4 . . 116.7(11) ?
C4 C5 B1 . . 130.68(9) ?
C4 C5 S1 . . 107.81(8) ?
B1 C5 S1 . . 121.49(7) ?
O2 B1 O1 . . 108.61(8) ?
O2 B1 C5 . . 110.94(8) ?
O1 B1 C5 . . 116.29(8) ?
O2 B1 N3 . 2_545 109.23(8) ?
O1 B1 N3 . 2_545 107.26(8) ?
C5 B1 N3 . 2_545 104.22(8) ?
B1 O2 C7 . . 106.82(8) ?
B1 O1 C6 . . 106.21(8) ?
O1 C6 C8 . . 109.38(10) ?
O1 C6 C9 . . 107.41(11) ?
C8 C6 C9 . . 109.94(12) ?
O1 C6 C7 . . 102.43(8) ?
C8 C6 C7 . . 114.97(12) ?
C9 C6 C7 . . 112.19(10) ?
C6 C8 H8A . . 109.5 ?
C6 C8 H8B . . 109.5 ?
H8A C8 H8B . . 109.5 ?
C6 C8 H8C . . 109.5 ?
H8A C8 H8C . . 109.5 ?
H8B C8 H8C . . 109.5 ?
C6 C9 H9A . . 109.5 ?
C6 C9 H9B . . 109.5 ?
H9A C9 H9B . . 109.5 ?
C6 C9 H9C . . 109.5 ?
H9A C9 H9C . . 109.5 ?
H9B C9 H9C . . 109.5 ?
O2 C7 C10 . . 108.61(10) ?
O2 C7 C11 . . 109.02(11) ?
C10 C7 C11 . . 109.07(12) ?
O2 C7 C6 . . 101.54(8) ?
C10 C7 C6 . . 115.23(12) ?
C11 C7 C6 . . 112.94(11) ?
C7 C10 H10A . . 109.5 ?
C7 C10 H10B . . 109.5 ?
H10A C10 H10B . . 109.5 ?
C7 C10 H10C . . 109.5 ?
H10A C10 H10C . . 109.5 ?
H10B C10 H10C . . 109.5 ?
C7 C11 H11A . . 109.5 ?
C7 C11 H11B . . 109.5 ?
H11A C11 H11B . . 109.5 ?
C7 C11 H11C . . 109.5 ?
H11A C11 H11C . . 109.5 ?
H11B C11 H11C . . 109.5 ?

loop_
_geom_bond_atom_site_label_1
_geom_bond_atom_site_label_2
_geom_bond_site_symmetry_2
_geom_bond_distance
_geom_bond_publ_flag
S1 C2 . 1.6936(12) ?
S1 C5 . 1.7122(11) ?
C2 N3 . 1.3097(15) ?
C2 H2 . 0.94(2) ?
N3 C4 . 1.3803(13) ?
N3 B1 2 1.6354(14) ?
C4 C5 . 1.3561(14) ?
C4 H4 . 0.945(16) ?
C5 B1 . 1.6207(15) ?
B1 O2 . 1.4351(13) ?
B1 O1 . 1.4447(13) ?
B1 N3 2_545 1.6354(14) ?
O2 C7 . 1.4386(13) ?
O1 C6 . 1.4448(13) ?
C6 C8 . 1.5159(17) ?
C6 C9 . 1.5318(19) ?
C6 C7 . 1.5548(17) ?
C8 H8A . 0.9600 ?
C8 H8B . 0.9600 ?
C8 H8C . 0.9600 ?
C9 H9A . 0.9600 ?
C9 H9B . 0.9600 ?
C9 H9C . 0.9600 ?
C7 C10 . 1.5182(17) ?
C7 C11 . 1.5273(18) ?
C10 H10A . 0.9600 ?
C10 H10B . 0.9600 ?
C10 H10C . 0.9600 ?
C11 H11A . 0.9600 ?
C11 H11B . 0.9600 ?
C11 H11C . 0.9600 ?

loop_
_geom_hbond_atom_site_label_D
_geom_hbond_atom_site_label_H
_geom_hbond_atom_site_label_A
_geom_hbond_site_symmetry_A
_geom_hbond_distance_DH
_geom_hbond_distance_HA
_geom_hbond_distance_DA
_geom_hbond_angle_DHA
C2 H2 O1 4_576 0.94(2) 2.36(2) 3.2446(14) 157.5(17)

loop_
_geom_torsion_atom_site_label_1
_geom_torsion_atom_site_label_2
_geom_torsion_atom_site_label_3
_geom_torsion_atom_site_label_4
_geom_torsion_site_symmetry_1
_geom_torsion_site_symmetry_2
_geom_torsion_site_symmetry_3
_geom_torsion_site_symmetry_4
_geom_torsion
_geom_torsion_publ_flag
O1 C6 C7 O2 . . . . -37.74(10) ?
